data_1533166
loop_
_publ_author_name
'Filaretov, A.A.'
'Zhizhin, M.G.'
'Lazoryak, B.I.'
'Gurkin, A.A.'
'Olenev, A.V.'
'Danilov, V.P.'
'Bobylev, A.P.'
'Komissarova, L.N.'

_publ_section_title
;
 Hydrothermal synthesis, structures and properties of indium hydrogen
 phosphates M(I) In (H P O4)2 (M(I) = K, Rb and N H4)
;
_journal_name_full 'Zhurnal Neorganicheskoi Khimii'
_journal_page_first 1930
_journal_page_last 1946
_journal_volume 47
_journal_year 2002
_chemical_formula_sum 'H2 In O8 P2 Rb'
_chemical_name_systematic 'Rb In (H P O4)2'
_space_group_IT_number 14
_symmetry_space_group_name_Hall '-P 2ybc'
_symmetry_space_group_name_H-M 'P 1 21/c 1'
_cell_angle_alpha 90
_cell_angle_beta 116.6
_cell_angle_gamma 90
_cell_formula_units_Z 4
_cell_length_a 9.705
_cell_length_b 8.367
_cell_length_c 9.528
_cell_volume 691.798
_citation_journal_id_ASTM ZNOKAQ
_cod_data_source_file Filaretov_ZNOKAQ_2002_1167.cif
_cod_data_source_block H2In1O8P2Rb1
_cod_original_cell_volume 691.7983
_cod_original_formula_sum 'H2 In1 O8 P2 Rb1'
_cod_database_code 1533166

loop_
_symmetry_equiv_pos_as_xyz
x,y,z
-x,y+1/2,-z+1/2
-x,-y,-z
x,-y-1/2,z-1/2

loop_
_atom_site_label
_atom_site_type_symbol
_atom_site_fract_x
_atom_site_fract_y
_atom_site_fract_z
_atom_site_occupancy
_atom_site_U_iso_or_equiv
O5 O-2 0.8581 0.1592 0.6162 1 0.0
O6 O-2 0.0814 0.0252 0.823 1 0.0
Rb1 Rb+1 0.8323 0.8734 0.4152 1 0.0
O3 O-2 0.5633 0.2284 0.3503 1 0.0
O2 O-2 0.3641 0.0843 0.1249 1 0.0
O1 O-2 0.6358 0.0884 0.1557 1 0.0
O4 O-2 0.4799 0.1615 0.5858 1 0.0
O7 O-2 0.8849 0.1554 0.8925 1 0.0
P1 P+5 0.5142 0.1774 0.1801 1 0.0
In1 In+3 0.74661 0.1232 0.01068 1 0.0
P2 P+5 0.915 0.0698 0.7686 1 0.0
O8 O-2 0.1786 0.0925 0.2723 1 0.0
